data_1515134
loop_
_publ_author_name
'Kim, Sun Woo'
'Kim, Sang-Hwan'
'Halasyamani, P. Shiv'
'Green, Mark A.'
'Bhatti, Kanwal Preet'
'Leighton, C.'
'Das, Hena'
'Fennie, Craig J.'

_publ_section_title
;
 RbFe2+Fe3+F6: Synthesis, structure, and characterization of a new
 charge-ordered magnetically frustrated pyrochlore-related mixed-metal
 fluoride
;
_journal_issue 3
_journal_name_full 'Chemical Science'
_journal_page_first 741
_journal_paper_doi 10.1039/c2sc00765g
_journal_volume 3
_journal_year 2012
_chemical_formula_sum 'F6 Fe2 Rb'
_chemical_formula_weight 311.17
_chemical_name_systematic
;
?
;
_space_group_IT_number 62
_symmetry_cell_setting orthorhombic
_symmetry_space_group_name_Hall '-P 2ac 2n'
_symmetry_space_group_name_H-M 'P n m a'
_atom_sites_solution_primary direct
_atom_sites_solution_secondary difmap
_audit_creation_method SHELXL-97
_cell_angle_alpha 90.00
_cell_angle_beta 90.00
_cell_angle_gamma 90.00
_cell_formula_units_Z 4
_cell_length_a 7.0177(6)
_cell_length_b 7.4499(6)
_cell_length_c 10.1765(8)
_cell_measurement_reflns_used 3204
_cell_measurement_temperature 296(2)
_cell_measurement_theta_max 29.02
_cell_measurement_theta_min 3.39
_cell_volume 532.04(8)
_computing_structure_refinement 'SHELXL-97 (Sheldrick, 1997)'
_computing_structure_solution 'SHELXS-97 (Sheldrick, 1990)'
_diffrn_ambient_temperature 296(2)
_diffrn_measured_fraction_theta_full 0.998
_diffrn_measured_fraction_theta_max 0.957
_diffrn_measurement_device_type 'Siemens area detector diffractometer'
_diffrn_measurement_method omega_scans
_diffrn_radiation_monochromator graphite
_diffrn_radiation_source 'fine-focus sealed tube'
_diffrn_radiation_type MoK\a
_diffrn_radiation_wavelength 0.71073
_diffrn_reflns_av_R_equivalents 0.0361
_diffrn_reflns_av_sigmaI/netI 0.0248
_diffrn_reflns_limit_h_max 8
_diffrn_reflns_limit_h_min -9
_diffrn_reflns_limit_k_max 10
_diffrn_reflns_limit_k_min -9
_diffrn_reflns_limit_l_max 13
_diffrn_reflns_limit_l_min -12
_diffrn_reflns_number 3204
_diffrn_reflns_theta_full 25.00
_diffrn_reflns_theta_max 29.02
_diffrn_reflns_theta_min 3.39
_exptl_absorpt_coefficient_mu 14.577
_exptl_absorpt_correction_T_max 0.7592
_exptl_absorpt_correction_T_min 0.3235
_exptl_absorpt_correction_type psi-scan
_exptl_absorpt_process_details 'north et al., 1968'
_exptl_crystal_colour brown
_exptl_crystal_density_diffrn 3.885
_exptl_crystal_density_method 'not measured'
_exptl_crystal_description rod-shape
_exptl_crystal_F_000 572
_exptl_crystal_size_max 0.1
_exptl_crystal_size_mid 0.02
_exptl_crystal_size_min 0.02
_refine_diff_density_max 0.764
_refine_diff_density_min -0.907
_refine_diff_density_rms 0.257
_refine_ls_extinction_method none
_refine_ls_goodness_of_fit_ref 1.089
_refine_ls_matrix_type full
_refine_ls_number_parameters 49
_refine_ls_number_reflns 727
_refine_ls_number_restraints 0
_refine_ls_restrained_S_all 1.089
_refine_ls_R_factor_all 0.0246
_refine_ls_R_factor_gt 0.0214
_refine_ls_shift/su_max 0.000
_refine_ls_shift/su_mean 0.000
_refine_ls_structure_factor_coef Fsqd
_refine_ls_weighting_details 'calc w=1/[\s^2^(Fo^2^)+(0.0262P)^2^+0.0000P] where P=(Fo^2^+2Fc^2^)/3'
_refine_ls_weighting_scheme calc
_refine_ls_wR_factor_gt 0.0485
_refine_ls_wR_factor_ref 0.0497
_reflns_number_gt 662
_reflns_number_total 727
_reflns_threshold_expression >2sigma(I)
_cod_data_source_file c2sc00765g.txt
_cod_data_source_block rbfe2
_cod_depositor_comments
;
The following automatic conversions were performed:

'_exptl_absorpt_correction_type' value 'Psi-Scan' changed to
'psi-scan' according to
/usr/data/users/saulius/automatic-downloads/retrospective/RSC/lib/dictionaries/cif_core.dic
dictionary named 'cif_core.dic' version 2.4.2 from 2011-04-26.

Automatic conversion script
Id: cif_fix_values 2281 2013-09-26 08:29:07Z andrius 
;
_cod_database_code 1515134

loop_
_symmetry_equiv_pos_as_xyz
'x, y, z'
'-x+1/2, -y, z+1/2'
'-x, y+1/2, -z'
'x+1/2, -y+1/2, -z+1/2'
'-x, -y, -z'
'x-1/2, y, -z-1/2'
'x, -y-1/2, z'
'-x-1/2, y-1/2, z-1/2'

loop_
_atom_site_label
_atom_site_type_symbol
_atom_site_fract_x
_atom_site_fract_y
_atom_site_fract_z
_atom_site_U_iso_or_equiv
_atom_site_adp_type
_atom_site_occupancy
_atom_site_symmetry_multiplicity
_atom_site_calc_flag
_atom_site_refinement_flags
Rb1 Rb 0.99196(5) 0.2500 0.37795(4) 0.03192(13) Uani 1 2 d S
Fe1 Fe 0.79666(6) 0.2500 0.73150(4) 0.01307(13) Uani 1 2 d S
Fe2 Fe 0.5000 0.0000 0.5000 0.01134(13) Uani 1 2 d S
F1 F 0.73640(19) 0.06326(18) 0.58122(13) 0.0190(3) Uani 1 1 d .
F2 F 0.3737(2) 0.01037(17) 0.66606(14) 0.0217(3) Uani 1 1 d .
F3 F 0.4359(3) 0.2500 0.46502(19) 0.0197(4) Uani 1 2 d S
F4 F 0.5642(3) 0.2500 0.8384(2) 0.0229(4) Uani 1 2 d S

loop_
_atom_site_aniso_label
_atom_site_aniso_U_11
_atom_site_aniso_U_22
_atom_site_aniso_U_33
_atom_site_aniso_U_23
_atom_site_aniso_U_13
_atom_site_aniso_U_12
Rb1 0.0318(2) 0.0376(3) 0.0263(2) 0.000 0.00459(14) 0.000
Fe1 0.0131(2) 0.0133(2) 0.0129(2) 0.000 -0.00019(16) 0.000
Fe2 0.0142(2) 0.0088(2) 0.0111(2) -0.00100(15) -0.00084(15) 0.00008(15)
F1 0.0191(7) 0.0165(7) 0.0215(7) -0.0040(5) -0.0058(5) -0.0021(5)
F2 0.0288(8) 0.0203(7) 0.0159(7) -0.0018(5) 0.0050(5) 0.0035(6)
F3 0.0235(10) 0.0088(9) 0.0269(11) 0.000 -0.0035(8) 0.000
F4 0.0146(9) 0.0346(12) 0.0196(10) 0.000 0.0010(8) 0.000

loop_
_atom_type_symbol
_atom_type_description
_atom_type_scat_dispersion_real
_atom_type_scat_dispersion_imag
_atom_type_scat_source
F F 0.0171 0.0103 'International Tables Vol C Tables 4.2.6.8 and 6.1.1.4'
Fe Fe 0.3463 0.8444 'International Tables Vol C Tables 4.2.6.8 and 6.1.1.4'
Rb Rb -0.9393 2.9676 'International Tables Vol C Tables 4.2.6.8 and 6.1.1.4'

loop_
_geom_angle_atom_site_label_1
_geom_angle_atom_site_label_2
_geom_angle_atom_site_label_3
_geom_angle
_geom_angle_site_symmetry_1
_geom_angle_site_symmetry_3
F4 Rb1 F1 75.94(3) 6_657 3_756
F4 Rb1 F1 75.94(3) 6_657 5_756
F1 Rb1 F1 100.21(5) 3_756 5_756
F4 Rb1 F2 130.01(3) 6_657 2_654
F1 Rb1 F2 113.00(4) 3_756 2_654
F1 Rb1 F2 54.19(4) 5_756 2_654
F4 Rb1 F2 130.01(3) 6_657 8_765
F1 Rb1 F2 54.19(4) 3_756 8_765
F1 Rb1 F2 113.00(4) 5_756 8_765
F2 Rb1 F2 78.99(5) 2_654 8_765
F4 Rb1 F1 55.78(4) 6_657 .
F1 Rb1 F1 128.43(3) 3_756 .
F1 Rb1 F1 85.78(4) 5_756 .
F2 Rb1 F1 111.63(3) 2_654 .
F2 Rb1 F1 160.90(4) 8_765 .
F4 Rb1 F1 55.78(4) 6_657 7_565
F1 Rb1 F1 85.78(4) 3_756 7_565
F1 Rb1 F1 128.43(3) 5_756 7_565
F2 Rb1 F1 160.90(4) 2_654 7_565
F2 Rb1 F1 111.63(3) 8_765 7_565
F1 Rb1 F1 53.87(5) . 7_565
F4 Rb1 F3 64.17(5) 6_657 1_655
F1 Rb1 F3 50.20(3) 3_756 1_655
F1 Rb1 F3 50.20(3) 5_756 1_655
F2 Rb1 F3 84.03(4) 2_654 1_655
F2 Rb1 F3 84.03(4) 8_765 1_655
F1 Rb1 F3 112.18(4) . 1_655
F1 Rb1 F3 112.18(4) 7_565 1_655
F4 Rb1 F2 105.81(4) 6_657 5_656
F1 Rb1 F2 166.46(4) 3_756 5_656
F1 Rb1 F2 93.20(3) 5_756 5_656
F2 Rb1 F2 76.52(3) 2_654 5_656
F2 Rb1 F2 121.78(3) 8_765 5_656
F1 Rb1 F2 50.28(3) . 5_656
F1 Rb1 F2 84.38(4) 7_565 5_656
F3 Rb1 F2 142.91(2) 1_655 5_656
F4 Rb1 F2 105.81(4) 6_657 3_656
F1 Rb1 F2 93.20(3) 3_756 3_656
F1 Rb1 F2 166.46(4) 5_756 3_656
F2 Rb1 F2 121.78(3) 2_654 3_656
F2 Rb1 F2 76.52(3) 8_765 3_656
F1 Rb1 F2 84.38(4) . 3_656
F1 Rb1 F2 50.28(3) 7_565 3_656
F3 Rb1 F2 142.91(2) 1_655 3_656
F2 Rb1 F2 73.35(5) 5_656 3_656
F4 Rb1 F3 176.47(5) 6_657 6_656
F1 Rb1 F3 101.88(3) 3_756 6_656
F1 Rb1 F3 101.88(3) 5_756 6_656
F2 Rb1 F3 48.09(3) 2_654 6_656
F2 Rb1 F3 48.09(3) 8_765 6_656
F1 Rb1 F3 127.15(4) . 6_656
F1 Rb1 F3 127.15(4) 7_565 6_656
F3 Rb1 F3 112.30(5) 1_655 6_656
F2 Rb1 F3 76.97(4) 5_656 6_656
F2 Rb1 F3 76.97(4) 3_656 6_656
F4 Rb1 Fe1 30.81(4) 6_657 .
F1 Rb1 Fe1 95.48(3) 3_756 .
F1 Rb1 Fe1 95.48(3) 5_756 .
F2 Rb1 Fe1 140.42(3) 2_654 .
F2 Rb1 Fe1 140.42(3) 8_765 .
F1 Rb1 Fe1 33.14(2) . .
F1 Rb1 Fe1 33.14(2) 7_565 .
F3 Rb1 Fe1 94.98(4) 1_655 .
F2 Rb1 Fe1 81.23(3) 5_656 .
F2 Rb1 Fe1 81.23(3) 3_656 .
F3 Rb1 Fe1 152.72(3) 6_656 .
F4 Fe1 F4 167.05(6) . 6_657
F4 Fe1 F1 103.60(6) . .
F4 Fe1 F1 86.03(6) 6_657 .
F4 Fe1 F1 103.60(6) . 7_565
F4 Fe1 F1 86.03(6) 6_657 7_565
F1 Fe1 F1 82.48(8) . 7_565
F4 Fe1 F2 86.55(5) . 4_556
F4 Fe1 F2 86.34(5) 6_657 4_556
F1 Fe1 F2 162.75(6) . 4_556
F1 Fe1 F2 81.58(5) 7_565 4_556
F4 Fe1 F2 86.55(5) . 6_657
F4 Fe1 F2 86.34(5) 6_657 6_657
F1 Fe1 F2 81.58(5) . 6_657
F1 Fe1 F2 162.75(6) 7_565 6_657
F2 Fe1 F2 113.33(8) 4_556 6_657
F4 Fe1 Rb1 144.54(6) . .
F4 Fe1 Rb1 48.41(6) 6_657 .
F1 Fe1 Rb1 52.70(4) . .
F1 Fe1 Rb1 52.70(4) 7_565 .
F2 Fe1 Rb1 111.46(4) 4_556 .
F2 Fe1 Rb1 111.46(4) 6_657 .
F4 Fe1 Rb1 116.428(8) . 5_766
F4 Fe1 Rb1 64.649(11) 6_657 5_766
F1 Fe1 Rb1 117.88(4) . 5_766
F1 Fe1 Rb1 44.55(4) 7_565 5_766
F2 Fe1 Rb1 44.97(4) 4_556 5_766
F2 Fe1 Rb1 142.03(4) 6_657 5_766
Rb1 Fe1 Rb1 67.850(8) . 5_766
F4 Fe1 Rb1 116.428(8) . 5_756
F4 Fe1 Rb1 64.649(11) 6_657 5_756
F1 Fe1 Rb1 44.55(4) . 5_756
F1 Fe1 Rb1 117.88(4) 7_565 5_756
F2 Fe1 Rb1 142.03(4) 4_556 5_756
F2 Fe1 Rb1 44.97(4) 6_657 5_756
Rb1 Fe1 Rb1 67.850(8) . 5_756
Rb1 Fe1 Rb1 127.054(14) 5_766 5_756
F2 Fe2 F2 180.0 5_656 .
F2 Fe2 F1 89.41(6) 5_656 .
F2 Fe2 F1 90.59(6) . .
F2 Fe2 F1 90.59(6) 5_656 5_656
F2 Fe2 F1 89.41(6) . 5_656
F1 Fe2 F1 180.00(4) . 5_656
F2 Fe2 F3 90.91(7) 5_656 5_656
F2 Fe2 F3 89.09(7) . 5_656
F1 Fe2 F3 87.50(7) . 5_656
F1 Fe2 F3 92.50(7) 5_656 5_656
F2 Fe2 F3 89.09(7) 5_656 .
F2 Fe2 F3 90.91(7) . .
F1 Fe2 F3 92.50(7) . .
F1 Fe2 F3 87.50(7) 5_656 .
F3 Fe2 F3 180.0 5_656 .
F2 Fe2 Rb1 50.34(4) 5_656 .
F2 Fe2 Rb1 129.66(4) . .
F1 Fe2 Rb1 44.85(4) . .
F1 Fe2 Rb1 135.15(4) 5_656 .
F3 Fe2 Rb1 107.10(6) 5_656 .
F3 Fe2 Rb1 72.90(6) . .
F2 Fe2 Rb1 129.66(4) 5_656 5_656
F2 Fe2 Rb1 50.34(4) . 5_656
F1 Fe2 Rb1 135.15(4) . 5_656
F1 Fe2 Rb1 44.85(4) 5_656 5_656
F3 Fe2 Rb1 72.90(6) 5_656 5_656
F3 Fe2 Rb1 107.10(6) . 5_656
Rb1 Fe2 Rb1 180.0 . 5_656
F2 Fe2 Rb1 81.38(4) 5_656 5_756
F2 Fe2 Rb1 98.62(4) . 5_756
F1 Fe2 Rb1 41.14(4) . 5_756
F1 Fe2 Rb1 138.86(4) 5_656 5_756
F3 Fe2 Rb1 47.77(5) 5_656 5_756
F3 Fe2 Rb1 132.23(6) . 5_756
Rb1 Fe2 Rb1 65.085(7) . 5_756
Rb1 Fe2 Rb1 114.915(7) 5_656 5_756
F2 Fe2 Rb1 98.62(4) 5_656 1_455
F2 Fe2 Rb1 81.38(4) . 1_455
F1 Fe2 Rb1 138.86(4) . 1_455
F1 Fe2 Rb1 41.14(4) 5_656 1_455
F3 Fe2 Rb1 132.23(5) 5_656 1_455
F3 Fe2 Rb1 47.77(6) . 1_455
Rb1 Fe2 Rb1 114.915(7) . 1_455
Rb1 Fe2 Rb1 65.085(7) 5_656 1_455
Rb1 Fe2 Rb1 180.000(10) 5_756 1_455
Fe2 F1 Fe1 130.51(7) . .
Fe2 F1 Rb1 114.43(6) . 5_756
Fe1 F1 Rb1 106.33(5) . 5_756
Fe2 F1 Rb1 109.10(6) . .
Fe1 F1 Rb1 94.16(5) . .
Rb1 F1 Rb1 94.22(4) 5_756 .
Fe2 F2 Fe1 125.65(7) . 6_557
Fe2 F2 Rb1 117.16(6) . 2_655
Fe1 F2 Rb1 105.34(5) 6_557 2_655
Fe2 F2 Rb1 102.74(5) . 5_656
Fe1 F2 Rb1 111.49(5) 6_557 5_656
Rb1 F2 Rb1 87.82(3) 2_655 5_656
Fe2 F3 Fe2 145.76(11) 3_656 .
Fe2 F3 Rb1 105.78(6) 3_656 1_455
Fe2 F3 Rb1 105.78(6) . 1_455
Fe2 F3 Rb1 98.96(6) 3_656 6_556
Fe2 F3 Rb1 98.96(6) . 6_556
Rb1 F3 Rb1 80.56(4) 1_455 6_556
Fe1 F4 Fe1 125.57(10) . 6_557
Fe1 F4 Rb1 133.65(9) . 6_557
Fe1 F4 Rb1 100.78(7) 6_557 6_557

loop_
_geom_bond_atom_site_label_1
_geom_bond_atom_site_label_2
_geom_bond_distance
_geom_bond_site_symmetry_2
Rb1 F4 2.931(2) 6_657
Rb1 F1 3.0419(14) 3_756
Rb1 F1 3.0419(14) 5_756
Rb1 F2 3.0498(15) 2_654
Rb1 F2 3.0498(15) 8_765
Rb1 F1 3.0709(14) .
Rb1 F1 3.0709(14) 7_565
Rb1 F3 3.239(2) 1_655
Rb1 F2 3.2477(14) 5_656
Rb1 F2 3.2477(14) 3_656
Fe1 F4 1.961(2) .
Fe1 F4 2.0076(19) 6_657
Fe1 F1 2.1102(13) .
Fe1 F1 2.1102(13) 7_565
Fe1 F2 2.1368(13) 4_556
Fe1 F2 2.1368(13) 6_657
Fe2 F2 1.9098(14) 5_656
Fe2 F2 1.9098(14) .
Fe2 F1 1.9125(13) .
Fe2 F1 1.9125(13) 5_656
Fe2 F3 1.9488(6) 5_656
Fe2 F3 1.9488(6) .
